data_2022729
loop_
_publ_author_name
'Kaminsky, Werner'
'Kaganyuk, Max'

_publ_section_title
;
 Enanti-opure (<i>S</i>)-butan-2-yl
 <i>N</i>-(4-<i>x</i>-phen-yl)thio-carbamates, <i>x</i> = NO<sub>2</sub>,
 OCH<sub>3</sub>, F, and Cl.
;
_journal_issue 'Pt 4'
_journal_name_full 'Acta crystallographica. Section E, Crystallographic communications'
_journal_page_first 386
_journal_page_last 391
_journal_paper_doi 10.1107/S2056989023002591
_journal_volume 79
_journal_year 2023
_chemical_absolute_configuration rmad
_chemical_formula_iupac 'C11 H14 N2 O3 S'
_chemical_formula_moiety 'C11 H14 N2 O3 S'
_chemical_formula_sum 'C11 H14 N2 O3 S'
_chemical_formula_weight 254.3
_chemical_name_systematic
;
(<i>S</i>)-2-Butyl <i>N</i>-(4-nitrophenyl)thiocarbamate
;
_space_group_IT_number 4
_space_group_name_Hall 'P 2yb'
_space_group_name_H-M_alt 'P 1 21 1'
_symmetry_cell_setting monoclinic
_symmetry_space_group_name_Hall 'P 2yb'
_symmetry_space_group_name_H-M 'P 1 21 1'
_atom_sites_solution_hydrogens mixed
_atom_sites_solution_primary direct
_atom_sites_solution_secondary difmap
_audit_conform_dict_name cif_core.dic
_audit_conform_dict_version 2.4.5
_audit_creation_method 'WinGX routine CIF_UPDATE'
_cell_angle_alpha 90
_cell_angle_beta 101.702(8)
_cell_angle_gamma 90
_cell_formula_units_Z 4
_cell_length_a 16.052(2)
_cell_length_b 4.7635(6)
_cell_length_c 16.853(2)
_cell_measurement_reflns_used 8016
_cell_measurement_temperature 100(2)
_cell_measurement_theta_max 32.26
_cell_measurement_theta_min 2.47
_cell_volume 1261.9(3)
_computing_cell_refinement
;
SAINT (Bruker, 2012)
;
_computing_data_collection
;
APEX2 (Bruker, 2012)
;
_computing_data_reduction
;
SORTAV (Blessing, 1995)
;
_computing_molecular_graphics
;
ORTEP-3 for Windows (Farrugia, 2012)
;
_computing_publication_material
;
WinGX publication routines (Farrugia, 2012)
;
_computing_structure_refinement
;
<i>SHELXL2018/3</i> (Sheldrick, 2015)
;
_computing_structure_solution
;
SHELXS97 (Sheldrick, 2008)
;
_diffrn_ambient_temperature 100(2)
_diffrn_detector 'APEX-II CCD'
_diffrn_measured_fraction_theta_full 0.999
_diffrn_measured_fraction_theta_max 0.993
_diffrn_measurement_device '\k-geometry diffractometer'
_diffrn_measurement_device_type 'Bruker APEXII'
_diffrn_measurement_method '\f or \w oscillation scans'
_diffrn_radiation_monochromator graphite
_diffrn_radiation_probe x-ray
_diffrn_radiation_type MoK\a
_diffrn_radiation_wavelength 0.71073
_diffrn_reflns_av_R_equivalents 0.0467
_diffrn_reflns_av_unetI/netI 0.0516
_diffrn_reflns_limit_h_max 24
_diffrn_reflns_limit_h_min -24
_diffrn_reflns_limit_k_max 7
_diffrn_reflns_limit_k_min -7
_diffrn_reflns_limit_l_max 25
_diffrn_reflns_limit_l_min -25
_diffrn_reflns_number 37641
_diffrn_reflns_theta_full 25.242
_diffrn_reflns_theta_max 33.274
_diffrn_reflns_theta_min 1.598
_diffrn_source 'sealed x-ray tube'
_diffrn_standards_number 0
_exptl_absorpt_coefficient_mu 0.255
_exptl_absorpt_correction_T_max 1
_exptl_absorpt_correction_T_min 0.959
_exptl_absorpt_correction_type numerical
_exptl_absorpt_process_details
;
(SADABS; Krause <i>et al.</i>,  2015)
;
_exptl_crystal_colour yellow
_exptl_crystal_density_diffrn 1.339
_exptl_crystal_density_method 'not measured'
_exptl_crystal_description prism
_exptl_crystal_F_000 536
_exptl_crystal_size_max 0.6
_exptl_crystal_size_mid 0.122
_exptl_crystal_size_min 0.06
_refine_diff_density_max 0.306
_refine_diff_density_min -0.283
_refine_ls_abs_structure_details
;
Flack <i>x</i> determined using 2891 quotients
[(<i>I</i>^+^)-(<i>I</i>^-^)]/[(<i>I</i>^+^)+(<i>I</i>^-^)]
(Parsons <i>et al.</i>,  2013).
;
_refine_ls_abs_structure_Flack -0.02(3)
_refine_ls_extinction_method none
_refine_ls_goodness_of_fit_ref 1.01
_refine_ls_hydrogen_treatment mixed
_refine_ls_matrix_type full
_refine_ls_number_constraints 0
_refine_ls_number_parameters 317
_refine_ls_number_reflns 9553
_refine_ls_number_restraints 1
_refine_ls_restrained_S_all 1.01
_refine_ls_R_factor_all 0.0586
_refine_ls_R_factor_gt 0.0387
_refine_ls_shift/su_max 0
_refine_ls_shift/su_mean 0
_refine_ls_structure_factor_coef Fsqd
_refine_ls_weighting_details 'w=1/[\s^2^(Fo^2^)+(0.0311P)^2^+0.2393P] where P=(Fo^2^+2Fc^2^)/3'
_refine_ls_weighting_scheme calc
_refine_ls_wR_factor_gt 0.0761
_refine_ls_wR_factor_ref 0.0844
_reflns_number_gt 7648
_reflns_number_total 9553
_reflns_threshold_expression 'I > 2\s(I)'
_cod_data_source_file zl5044sup1.cif
_cod_data_source_block I
_cod_depositor_comments 'Adding full bibliography for 2022729--2022732.cif.'
_cod_original_sg_symbol_H-M 'P 21'
_cod_database_code 2022729
_cod_database_fobs_code 2022729
_shelx_estimated_absorpt_t_min 0.862
_shelx_estimated_absorpt_t_max 0.985

loop_
_symmetry_equiv_pos_as_xyz
'x, y, z'
'-x, y+1/2, -z'

loop_
_atom_site_type_symbol
_atom_site_label
_atom_site_fract_x
_atom_site_fract_y
_atom_site_fract_z
_atom_site_U_iso_or_equiv
_atom_site_adp_type
_atom_site_calc_flag
_atom_site_occupancy
_atom_site_disorder_assembly
_atom_site_disorder_group
C C1 0.15331(12) -0.1677(4) 0.84542(12) 0.0152(4) Uani d 1 . .
C C2 0.12449(12) -0.0015(4) 0.77677(12) 0.0174(4) Uani d 1 . .
H H2 0.151144 -0.016729 0.731506 0.021 Uiso calc 1 . .
C C3 0.05799(13) 0.1841(4) 0.77393(13) 0.0180(4) Uani d 1 . .
H H3 0.038254 0.295554 0.727155 0.022 Uiso calc 1 . .
C C4 0.02066(13) 0.2038(4) 0.84101(13) 0.0177(4) Uani d 1 . .
C C5 0.04839(13) 0.0434(5) 0.90953(12) 0.0201(4) Uani d 1 . .
H H5 0.021711 0.061094 0.954713 0.024 Uiso calc 1 . .
C C6 0.11491(13) -0.1429(4) 0.91239(13) 0.0198(4) Uani d 1 . .
H H6 0.134354 -0.253052 0.959486 0.024 Uiso calc 1 . .
C C7 0.27251(12) -0.5046(4) 0.89663(12) 0.0160(4) Uani d 1 . .
C C8 0.39282(13) -0.4736(6) 1.07282(13) 0.0257(4) Uani d 1 . .
H H8A 0.423896 -0.579353 1.119423 0.031 Uiso calc 1 . .
H H8B 0.382833 -0.281755 1.089701 0.031 Uiso calc 1 . .
H H8C 0.426392 -0.468052 1.030338 0.031 Uiso calc 1 . .
C C9 0.30844(13) -0.6152(5) 1.04042(12) 0.0194(4) Uani d 1 . .
H H9 0.318562 -0.810097 1.022493 0.023 Uiso calc 1 . .
C C10 0.24760(13) -0.6239(5) 1.09819(13) 0.0223(4) Uani d 1 . .
H H10A 0.192737 -0.703946 1.069676 0.027 Uiso calc 1 . .
H H10B 0.236767 -0.429797 1.114471 0.027 Uiso calc 1 . .
C C11 0.28090(15) -0.7970(5) 1.17392(13) 0.0251(5) Uani d 1 . .
H H11A 0.235765 -0.819771 1.204789 0.03 Uiso calc 1 . .
H H11B 0.32951 -0.700617 1.207476 0.03 Uiso calc 1 . .
H H11C 0.298872 -0.981959 1.158234 0.03 Uiso calc 1 . .
C C12 0.37889(12) -1.0550(4) 0.66160(12) 0.0145(4) Uani d 1 . .
C C13 0.41365(12) -1.2037(4) 0.73232(12) 0.0162(4) Uani d 1 . .
H H13 0.393993 -1.167115 0.780817 0.019 Uiso calc 1 . .
C C14 0.47613(12) -1.4027(4) 0.73227(12) 0.0161(4) Uani d 1 . .
H H14 0.499536 -1.504145 0.780133 0.019 Uiso calc 1 . .
C C15 0.50388(11) -1.4511(4) 0.66101(12) 0.0143(3) Uani d 1 . .
C C16 0.47042(12) -1.3078(4) 0.59063(12) 0.0171(4) Uani d 1 . .
H H16 0.490499 -1.345659 0.542426 0.021 Uiso calc 1 . .
C C17 0.40740(12) -1.1085(4) 0.59036(12) 0.0168(4) Uani d 1 . .
H H17 0.383929 -1.009483 0.542073 0.02 Uiso calc 1 . .
C C18 0.25910(11) -0.7200(4) 0.61245(11) 0.0144(3) Uani d 1 . .
C C19 0.23833(14) -0.7059(6) 0.39684(13) 0.0263(4) Uani d 1 . .
H H19A 0.199951 -0.630163 0.348897 0.032 Uiso calc 1 . .
H H19B 0.250212 -0.903695 0.387626 0.032 Uiso calc 1 . .
H H19C 0.291683 -0.599465 0.406889 0.032 Uiso calc 1 . .
C C20 0.19702(12) -0.6818(4) 0.46925(11) 0.0164(4) Uani d 1 . .
H H20 0.186765 -0.479585 0.480041 0.02 Uiso calc 1 . .
C C21 0.11459(13) -0.8446(5) 0.46106(14) 0.0230(4) Uani d 1 . .
H H21A 0.101425 -0.87198 0.515435 0.028 Uiso calc 1 . .
H H21B 0.12168 -1.032074 0.437977 0.028 Uiso calc 1 . .
C C22 0.04055(13) -0.6930(6) 0.40690(14) 0.0283(5) Uani d 1 . .
H H22A -0.012029 -0.799175 0.405447 0.034 Uiso calc 1 . .
H H22B 0.051502 -0.677764 0.351929 0.034 Uiso calc 1 . .
H H22C 0.034616 -0.504726 0.428525 0.034 Uiso calc 1 . .
N N1 0.21907(11) -0.3574(4) 0.83957(11) 0.0166(3) Uani d 1 . .
H H1N 0.2270(15) -0.384(5) 0.7950(15) 0.02 Uiso d 1 . .
N N2 -0.04965(11) 0.3997(4) 0.83882(11) 0.0228(4) Uani d 1 . .
N N3 0.31755(10) -0.8517(4) 0.66917(10) 0.0151(3) Uani d 1 . .
H H3N 0.3146(15) -0.810(5) 0.7178(15) 0.018 Uiso d 1 . .
N N4 0.56963(10) -1.6622(3) 0.66027(10) 0.0173(3) Uani d 1 . .
O O1 -0.07477(11) 0.5356(4) 0.77657(10) 0.0371(4) Uani d 1 . .
O O2 -0.08002(10) 0.4226(4) 0.89972(10) 0.0296(4) Uani d 1 . .
O O3 0.26222(9) -0.4523(3) 0.97083(8) 0.0185(3) Uani d 1 . .
O O4 0.59552(10) -1.7972(3) 0.72206(9) 0.0257(4) Uani d 1 . .
O O5 0.59525(9) -1.6972(4) 0.59691(9) 0.0246(3) Uani d 1 . .
O O6 0.25984(9) -0.8002(3) 0.53765(8) 0.0168(3) Uani d 1 . .
S S1 0.34368(3) -0.72622(11) 0.87190(3) 0.01983(11) Uani d 1 . .
S S2 0.19349(3) -0.48150(11) 0.63883(3) 0.01827(10) Uani d 1 . .

loop_
_atom_site_aniso_label
_atom_site_aniso_U_11
_atom_site_aniso_U_22
_atom_site_aniso_U_33
_atom_site_aniso_U_12
_atom_site_aniso_U_13
_atom_site_aniso_U_23
C1 0.0164(8) 0.0135(8) 0.0158(9) -0.0006(6) 0.0037(7) -0.0010(7)
C2 0.0206(9) 0.0176(8) 0.0146(9) 0.0004(8) 0.0051(7) -0.0011(8)
C3 0.0213(9) 0.0176(9) 0.0149(9) 0.0007(7) 0.0031(7) 0.0008(7)
C4 0.0175(9) 0.0178(9) 0.0177(10) 0.0016(7) 0.0033(7) -0.0020(7)
C5 0.0214(9) 0.0240(10) 0.0162(9) 0.0038(8) 0.0065(7) 0.0018(8)
C6 0.0212(10) 0.0227(9) 0.0163(10) 0.0034(8) 0.0056(8) 0.0025(8)
C7 0.0182(8) 0.0147(8) 0.0156(9) -0.0001(7) 0.0044(7) -0.0013(7)
C8 0.0221(10) 0.0343(11) 0.0200(10) -0.0017(10) 0.0025(8) 0.0020(10)
C9 0.0218(10) 0.0208(9) 0.0149(9) 0.0033(8) 0.0018(7) 0.0019(8)
C10 0.0243(10) 0.0236(10) 0.0194(10) -0.0026(8) 0.0055(8) -0.0013(8)
C11 0.0336(12) 0.0241(10) 0.0170(10) -0.0061(9) 0.0039(9) -0.0004(8)
C12 0.0130(8) 0.0148(8) 0.0152(9) -0.0002(6) 0.0019(7) -0.0013(7)
C13 0.0188(8) 0.0174(8) 0.0126(9) 0.0019(7) 0.0038(7) -0.0005(8)
C14 0.0179(9) 0.0173(8) 0.0129(9) 0.0024(7) 0.0026(7) 0.0005(7)
C15 0.0129(8) 0.0134(8) 0.0166(9) 0.0022(6) 0.0028(6) 0.0003(7)
C16 0.0171(9) 0.0206(9) 0.0148(9) 0.0018(7) 0.0059(7) -0.0004(7)
C17 0.0187(9) 0.0185(8) 0.0133(9) 0.0038(7) 0.0037(7) 0.0017(7)
C18 0.0129(8) 0.0150(7) 0.0151(9) -0.0006(7) 0.0023(6) 0.0009(8)
C19 0.0225(10) 0.0397(12) 0.0163(10) -0.0003(10) 0.0032(8) 0.0027(10)
C20 0.0166(8) 0.0179(9) 0.0134(9) 0.0017(7) -0.0001(7) 0.0022(7)
C21 0.0200(10) 0.0252(10) 0.0221(11) -0.0021(8) 0.0002(8) 0.0034(9)
C22 0.0172(9) 0.0370(13) 0.0285(12) 0.0020(9) -0.0010(8) -0.0010(11)
N1 0.0215(8) 0.0175(8) 0.0116(8) 0.0042(6) 0.0051(6) -0.0007(6)
N2 0.0224(9) 0.0266(9) 0.0201(9) 0.0061(7) 0.0057(7) 0.0007(8)
N3 0.0165(8) 0.0176(7) 0.0110(8) 0.0028(6) 0.0021(6) -0.0008(6)
N4 0.0175(8) 0.0161(7) 0.0178(8) 0.0023(6) 0.0025(6) -0.0002(6)
O1 0.0385(9) 0.0461(10) 0.0284(9) 0.0228(9) 0.0113(7) 0.0145(9)
O2 0.0305(9) 0.0396(9) 0.0209(8) 0.0139(7) 0.0104(7) -0.0004(7)
O3 0.0234(7) 0.0201(7) 0.0118(6) 0.0052(6) 0.0030(5) -0.0001(6)
O4 0.0313(8) 0.0245(8) 0.0205(8) 0.0126(6) 0.0032(6) 0.0050(6)
O5 0.0247(7) 0.0294(8) 0.0224(8) 0.0089(7) 0.0107(6) -0.0004(7)
O6 0.0168(6) 0.0209(7) 0.0119(6) 0.0046(5) 0.0007(5) 0.0001(5)
S1 0.0218(2) 0.0214(2) 0.0165(2) 0.0062(2) 0.00440(18) -0.0007(2)
S2 0.0180(2) 0.0205(2) 0.0167(2) 0.00655(19) 0.00423(18) 0.0005(2)

loop_
_atom_type_symbol
_atom_type_description
_atom_type_scat_dispersion_real
_atom_type_scat_dispersion_imag
_atom_type_scat_source
C C 0.0033 0.0016 'International Tables Vol C Tables 4.2.6.8 and 6.1.1.4'
H H 0 0 'International Tables Vol C Tables 4.2.6.8 and 6.1.1.4'
N N 0.0061 0.0033 'International Tables Vol C Tables 4.2.6.8 and 6.1.1.4'
O O 0.0106 0.006 'International Tables Vol C Tables 4.2.6.8 and 6.1.1.4'
S S 0.1246 0.1234 'International Tables Vol C Tables 4.2.6.8 and 6.1.1.4'

loop_
_exptl_crystal_face_index_h
_exptl_crystal_face_index_k
_exptl_crystal_face_index_l
_exptl_crystal_face_perp_dist
-1 0 -1 0.012
1 0 1 0.03
-1 0 1 0.025
1 0 -1 0.06
-2 -1 -2 0.244
2 1 2 0.519

loop_
_geom_angle_atom_site_label_1
_geom_angle_atom_site_label_2
_geom_angle_atom_site_label_3
_geom_angle_site_symmetry_1
_geom_angle_site_symmetry_3
_geom_angle
_geom_angle_publ_flag
C6 C1 C2 . . 119.58(18) ?
C6 C1 N1 . . 124.81(18) ?
C2 C1 N1 . . 115.58(17) ?
C3 C2 C1 . . 120.96(19) ?
C3 C2 H2 . . 119.5 ?
C1 C2 H2 . . 119.5 ?
C2 C3 C4 . . 118.36(19) ?
C2 C3 H3 . . 120.8 ?
C4 C3 H3 . . 120.8 ?
C5 C4 C3 . . 121.68(18) ?
C5 C4 N2 . . 119.43(18) ?
C3 C4 N2 . . 118.89(18) ?
C4 C5 C6 . . 120.01(19) ?
C4 C5 H5 . . 120 ?
C6 C5 H5 . . 120 ?
C5 C6 C1 . . 119.41(19) ?
C5 C6 H6 . . 120.3 ?
C1 C6 H6 . . 120.3 ?
O3 C7 N1 . . 113.22(17) ?
O3 C7 S1 . . 125.47(15) ?
N1 C7 S1 . . 121.30(15) ?
C9 C8 H8A . . 109.5 ?
C9 C8 H8B . . 109.5 ?
H8A C8 H8B . . 109.5 ?
C9 C8 H8C . . 109.5 ?
H8A C8 H8C . . 109.5 ?
H8B C8 H8C . . 109.5 ?
O3 C9 C8 . . 108.78(18) ?
O3 C9 C10 . . 103.89(16) ?
C8 C9 C10 . . 115.33(17) ?
O3 C9 H9 . . 109.5 ?
C8 C9 H9 . . 109.5 ?
C10 C9 H9 . . 109.5 ?
C9 C10 C11 . . 113.06(18) ?
C9 C10 H10A . . 109 ?
C11 C10 H10A . . 109 ?
C9 C10 H10B . . 109 ?
C11 C10 H10B . . 109 ?
H10A C10 H10B . . 107.8 ?
C10 C11 H11A . . 109.5 ?
C10 C11 H11B . . 109.5 ?
H11A C11 H11B . . 109.5 ?
C10 C11 H11C . . 109.5 ?
H11A C11 H11C . . 109.5 ?
H11B C11 H11C . . 109.5 ?
C17 C12 C13 . . 119.81(17) ?
C17 C12 N3 . . 124.28(18) ?
C13 C12 N3 . . 115.89(17) ?
C14 C13 C12 . . 120.70(18) ?
C14 C13 H13 . . 119.6 ?
C12 C13 H13 . . 119.6 ?
C13 C14 C15 . . 118.51(18) ?
C13 C14 H14 . . 120.7 ?
C15 C14 H14 . . 120.7 ?
C16 C15 C14 . . 121.78(18) ?
C16 C15 N4 . . 119.32(17) ?
C14 C15 N4 . . 118.90(17) ?
C15 C16 C17 . . 119.87(19) ?
C15 C16 H16 . . 120.1 ?
C17 C16 H16 . . 120.1 ?
C16 C17 C12 . . 119.32(18) ?
C16 C17 H17 . . 120.3 ?
C12 C17 H17 . . 120.3 ?
O6 C18 N3 . . 113.71(17) ?
O6 C18 S2 . . 125.43(14) ?
N3 C18 S2 . . 120.85(15) ?
C20 C19 H19A . . 109.5 ?
C20 C19 H19B . . 109.5 ?
H19A C19 H19B . . 109.5 ?
C20 C19 H19C . . 109.5 ?
H19A C19 H19C . . 109.5 ?
H19B C19 H19C . . 109.5 ?
O6 C20 C19 . . 105.04(15) ?
O6 C20 C21 . . 108.67(15) ?
C19 C20 C21 . . 114.00(18) ?
O6 C20 H20 . . 109.7 ?
C19 C20 H20 . . 109.7 ?
C21 C20 H20 . . 109.7 ?
C20 C21 C22 . . 111.86(18) ?
C20 C21 H21A . . 109.2 ?
C22 C21 H21A . . 109.2 ?
C20 C21 H21B . . 109.2 ?
C22 C21 H21B . . 109.2 ?
H21A C21 H21B . . 107.9 ?
C21 C22 H22A . . 109.5 ?
C21 C22 H22B . . 109.5 ?
H22A C22 H22B . . 109.5 ?
C21 C22 H22C . . 109.5 ?
H22A C22 H22C . . 109.5 ?
H22B C22 H22C . . 109.5 ?
C7 N1 C1 . . 131.41(18) ?
C7 N1 H1N . . 112.9(18) ?
C1 N1 H1N . . 115.7(18) ?
O2 N2 O1 . . 123.36(19) ?
O2 N2 C4 . . 118.18(18) ?
O1 N2 C4 . . 118.46(18) ?
C18 N3 C12 . . 130.92(18) ?
C18 N3 H3N . . 114.0(16) ?
C12 N3 H3N . . 115.0(16) ?
O4 N4 O5 . . 123.50(17) ?
O4 N4 C15 . . 118.46(17) ?
O5 N4 C15 . . 118.04(16) ?
C7 O3 C9 . . 121.03(16) ?
C18 O6 C20 . . 119.80(15) ?

loop_
_geom_bond_atom_site_label_1
_geom_bond_atom_site_label_2
_geom_bond_site_symmetry_2
_geom_bond_distance
_geom_bond_publ_flag
C1 C6 . 1.396(3) ?
C1 C2 . 1.401(3) ?
C1 N1 . 1.408(2) ?
C2 C3 . 1.379(3) ?
C2 H2 . 0.95 ?
C3 C4 . 1.386(3) ?
C3 H3 . 0.95 ?
C4 C5 . 1.381(3) ?
C4 N2 . 1.459(3) ?
C5 C6 . 1.382(3) ?
C5 H5 . 0.95 ?
C6 H6 . 0.95 ?
C7 O3 . 1.318(2) ?
C7 N1 . 1.348(2) ?
C7 S1 . 1.669(2) ?
C8 C9 . 1.512(3) ?
C8 H8A . 0.98 ?
C8 H8B . 0.98 ?
C8 H8C . 0.98 ?
C9 O3 . 1.475(2) ?
C9 C10 . 1.513(3) ?
C9 H9 . 1 ?
C10 C11 . 1.522(3) ?
C10 H10A . 0.99 ?
C10 H10B . 0.99 ?
C11 H11A . 0.98 ?
C11 H11B . 0.98 ?
C11 H11C . 0.98 ?
C12 C17 . 1.392(3) ?
C12 C13 . 1.401(3) ?
C12 N3 . 1.405(2) ?
C13 C14 . 1.380(3) ?
C13 H13 . 0.95 ?
C14 C15 . 1.382(3) ?
C14 H14 . 0.95 ?
C15 C16 . 1.379(3) ?
C15 N4 . 1.460(2) ?
C16 C17 . 1.387(3) ?
C16 H16 . 0.95 ?
C17 H17 . 0.95 ?
C18 O6 . 1.320(2) ?
C18 N3 . 1.350(2) ?
C18 S2 . 1.669(2) ?
C19 C20 . 1.507(3) ?
C19 H19A . 0.98 ?
C19 H19B . 0.98 ?
C19 H19C . 0.98 ?
C20 O6 . 1.481(2) ?
C20 C21 . 1.516(3) ?
C20 H20 . 1 ?
C21 C22 . 1.525(3) ?
C21 H21A . 0.99 ?
C21 H21B . 0.99 ?
C22 H22A . 0.98 ?
C22 H22B . 0.98 ?
C22 H22C . 0.98 ?
N1 H1N . 0.80(2) ?
N2 O2 . 1.227(2) ?
N2 O1 . 1.229(2) ?
N3 H3N . 0.85(2) ?
N4 O4 . 1.223(2) ?
N4 O5 . 1.231(2) ?

loop_
_geom_hbond_atom_site_label_D
_geom_hbond_atom_site_label_H
_geom_hbond_atom_site_label_A
_geom_hbond_site_symmetry_A
_geom_hbond_distance_DH
_geom_hbond_distance_HA
_geom_hbond_distance_DA
_geom_hbond_angle_DHA
_geom_hbond_publ_flag
N1 H1N S2 . 0.80(2) 2.62(2) 3.3762(19) 159(2) yes
N3 H3N S1 . 0.85(2) 2.57(2) 3.4095(18) 166(2) yes
C2 H2 S2 . 0.95 2.87 3.592(2) 133.7 yes
C13 H13 S1 . 0.95 2.81 3.611(2) 142.0 yes
C5 H5 O2 2_547 0.95 2.53 3.203(3) 128.0 yes
